data_7048341
loop_
_publ_author_name
'Huang, Po-Jung'
'Natori, Yoshiki'
'Kitagawa, Yasutaka'
'Sekine, Yoshihiro'
'Kosaka, Wataru'
'Miyasaka, Hitoshi'

_publ_section_title
;
 Strong electronic influence of equatorial ligands on frontier orbitals in
 paddlewheel dichromium(ii,ii) complexes.
;
_journal_issue 3
_journal_name_full 'Dalton transactions (Cambridge, England : 2003)'
_journal_page_first 908
_journal_page_last 914
_journal_paper_doi 10.1039/c8dt04347g
_journal_volume 48
_journal_year 2019
_chemical_formula_moiety 'C36 H32 Cr2 F4 O10'
_chemical_formula_sum 'C36 H32 Cr2 F4 O10'
_chemical_formula_weight 804.63
_space_group_crystal_system monoclinic
_space_group_IT_number 14
_space_group_name_Hall '-P 2ybc'
_space_group_name_H-M_alt 'P 1 21/c 1'
_symmetry_space_group_name_Hall '-P 2ybc'
_symmetry_space_group_name_H-M 'P 1 21/c 1'
_atom_sites_solution_hydrogens geom
_atom_sites_solution_primary direct
_atom_sites_solution_secondary difmap
_audit_update_record
;
2018-10-31 deposited with the CCDC.
2018-12-11 downloaded from the CCDC.
;
_cell_angle_alpha 90.0000
_cell_angle_beta 109.3342(19)
_cell_angle_gamma 90.0000
_cell_formula_units_Z 2
_cell_length_a 9.1220(14)
_cell_length_b 17.927(3)
_cell_length_c 11.1326(17)
_cell_measurement_reflns_used 6230
_cell_measurement_temperature 103
_cell_measurement_theta_max 31.19
_cell_measurement_theta_min 2.51
_cell_volume 1717.8(5)
_computing_cell_refinement CrystalClear
_computing_data_collection 'CrystalClear (Rigaku Inc., 2008)'
_computing_data_reduction CrystalClear
_computing_molecular_graphics 'CrystalStructure 4.2.1'
_computing_publication_material 'CrystalStructure 4.2.1 (Rigaku, 2016)'
_computing_structure_refinement 'SHELXL Version 2014/7 (Sheldrick, 2008)'
_computing_structure_solution 'SIR2011 (Burla, et al., 2012)'
_diffrn_ambient_temperature 103
_diffrn_detector_area_resol_mean 7.111
_diffrn_measured_fraction_theta_full 0.961
_diffrn_measured_fraction_theta_max 0.962
_diffrn_measurement_device_type 'Rigaku Saturn724'
_diffrn_measurement_method \w
_diffrn_radiation_type 'Mo K\a'
_diffrn_radiation_wavelength 0.71075
_diffrn_reflns_av_R_equivalents 0.0200
_diffrn_reflns_Laue_measured_fraction_full 0.961
_diffrn_reflns_Laue_measured_fraction_max 0.962
_diffrn_reflns_limit_h_max 11
_diffrn_reflns_limit_h_min -11
_diffrn_reflns_limit_k_max 21
_diffrn_reflns_limit_k_min -22
_diffrn_reflns_limit_l_max 10
_diffrn_reflns_limit_l_min -14
_diffrn_reflns_number 12539
_diffrn_reflns_point_group_measured_fraction_full 0.961
_diffrn_reflns_point_group_measured_fraction_max 0.962
_diffrn_reflns_theta_full 25.242
_diffrn_reflns_theta_max 26.998
_diffrn_reflns_theta_min 2.625
_diffrn_standards_number 0
_exptl_absorpt_coefficient_mu 0.713
_exptl_absorpt_correction_T_max 0.930
_exptl_absorpt_correction_T_min 0.861
_exptl_absorpt_correction_type multi-scan
_exptl_absorpt_process_details 'REQAB (Rigaku, 1998)'
_exptl_crystal_colour red
_exptl_crystal_density_diffrn 1.555
_exptl_crystal_density_method 'not measured'
_exptl_crystal_description block
_exptl_crystal_F_000 824.00
_exptl_crystal_size_max 0.315
_exptl_crystal_size_mid 0.304
_exptl_crystal_size_min 0.101
_refine_diff_density_max 1.15
_refine_diff_density_min -0.74
_refine_ls_extinction_method none
_refine_ls_goodness_of_fit_ref 1.061
_refine_ls_hydrogen_treatment constr
_refine_ls_number_parameters 235
_refine_ls_number_reflns 3605
_refine_ls_number_restraints 0
_refine_ls_R_factor_all 0.0490
_refine_ls_R_factor_gt 0.0471
_refine_ls_shift/su_max 0.000
_refine_ls_structure_factor_coef Fsqd
_refine_ls_weighting_details 'w = 1/[\s^2^(Fo^2^)+(0.0636P)^2^+1.7998P] where P=(Fo^2^+2Fc^2^)/3'
_refine_ls_weighting_scheme calc
_refine_ls_wR_factor_gt 0.1196
_refine_ls_wR_factor_ref 0.1215
_reflns_Friedel_coverage 0.000
_reflns_number_gt 3407
_reflns_number_total 3605
_reflns_threshold_expression F^2^>2.0\s(F^2^)
_cod_data_source_file c8dt04347g2.cif
_cod_data_source_block Cr2-pF-THF
_cod_depositor_comments 'Adding full bibliography for 7048334--7048342.cif.'
_cod_original_cell_volume 1717.9(4)
_cod_database_code 7048341

loop_
_space_group_symop_id
_space_group_symop_operation_xyz
1 +X,+Y,+Z
2 -X,1/2+Y,1/2-Z
3 -X,-Y,-Z
4 +X,-1/2-Y,-1/2+Z

loop_
_atom_site_label
_atom_site_type_symbol
_atom_site_fract_x
_atom_site_fract_y
_atom_site_fract_z
_atom_site_U_iso_or_equiv
_atom_site_adp_type
_atom_site_occupancy
_atom_site_site_symmetry_order
_atom_site_calc_flag
_atom_site_refinement_flags_posn
_atom_site_refinement_flags_adp
Cr1 Cr 0.61386(3) 0.52601(2) 0.07121(3) 0.02227(14) Uani 1 1 d . .
F1 F 0.3548(2) 0.27899(14) 0.59230(17) 0.0810(8) Uani 1 1 d . .
F2 F 0.01256(19) 0.86528(9) 0.09444(18) 0.0515(4) Uani 1 1 d . .
O1 O 0.56276(17) 0.47948(8) 0.21703(13) 0.0262(3) Uani 1 1 d . .
O2 O 0.34710(16) 0.42870(8) 0.08094(13) 0.0262(3) Uani 1 1 d . .
O3 O 0.49166(16) 0.61639(9) 0.08613(14) 0.0281(3) Uani 1 1 d . .
O4 O 0.27531(16) 0.56888(8) -0.05440(13) 0.0269(3) Uani 1 1 d . .
O5 O 0.84890(16) 0.57162(9) 0.19896(14) 0.0291(3) Uani 1 1 d . .
C1 C 0.4433(2) 0.43856(11) 0.19188(18) 0.0232(4) Uani 1 1 d . .
C2 C 0.4158(2) 0.39782(11) 0.29931(18) 0.0235(4) Uani 1 1 d . .
C3 C 0.5030(3) 0.41526(14) 0.4243(2) 0.0341(5) Uani 1 1 d . .
H3 H 0.5779 0.4541 0.4413 0.041 Uiso 1 1 calc R U
C4 C 0.4807(3) 0.37593(19) 0.5240(2) 0.0497(7) Uani 1 1 d . .
H4 H 0.5369 0.3883 0.6100 0.060 Uiso 1 1 calc R U
C5 C 0.3750(3) 0.31858(18) 0.4950(2) 0.0485(7) Uani 1 1 d . .
C6 C 0.2884(3) 0.29909(15) 0.3729(2) 0.0394(5) Uani 1 1 d . .
H6 H 0.2173 0.2586 0.3566 0.047 Uiso 1 1 calc R U
C7 C 0.3080(2) 0.34038(13) 0.2743(2) 0.0291(4) Uani 1 1 d . .
H7 H 0.2472 0.3293 0.1889 0.035 Uiso 1 1 calc R U
C8 C 0.3486(2) 0.61961(12) 0.02132(18) 0.0256(4) Uani 1 1 d . .
C9 C 0.2607(2) 0.68662(12) 0.03752(19) 0.0264(4) Uani 1 1 d . .
C10 C 0.3244(3) 0.73361(13) 0.1411(2) 0.0316(5) Uani 1 1 d . .
H10 H 0.4261 0.7243 0.1983 0.038 Uiso 1 1 calc R U
C11 C 0.2406(3) 0.79394(13) 0.1615(2) 0.0356(5) Uani 1 1 d . .
H11 H 0.2819 0.8256 0.2332 0.043 Uiso 1 1 calc R U
C12 C 0.0957(3) 0.80639(13) 0.0746(2) 0.0362(5) Uani 1 1 d . .
C13 C 0.0301(3) 0.76232(14) -0.0316(3) 0.0394(5) Uani 1 1 d . .
H13 H -0.0692 0.7738 -0.0910 0.047 Uiso 1 1 calc R U
C14 C 0.1131(3) 0.70113(13) -0.0488(2) 0.0322(5) Uani 1 1 d . .
H14 H 0.0697 0.6689 -0.1195 0.039 Uiso 1 1 calc R U
C15 C 0.9703(3) 0.5877(2) 0.1475(3) 0.0534(8) Uani 1 1 d . .
H15A H 0.9371 0.5739 0.0563 0.064 Uiso 1 1 calc R U
H15B H 0.9951 0.6416 0.1553 0.064 Uiso 1 1 calc R U
C16 C 1.1037(4) 0.5450(3) 0.2181(4) 0.0786(13) Uani 1 1 d . .
H16A H 1.2005 0.5722 0.2246 0.094 Uiso 1 1 calc R U
H16B H 1.1049 0.4963 0.1763 0.094 Uiso 1 1 calc R U
C17 C 1.0899(3) 0.53392(17) 0.3468(3) 0.0452(6) Uani 1 1 d . .
H17A H 1.1433 0.5742 0.4059 0.054 Uiso 1 1 calc R U
H17B H 1.1338 0.4852 0.3834 0.054 Uiso 1 1 calc R U
C18 C 0.9155(3) 0.53640(17) 0.3206(2) 0.0420(6) Uani 1 1 d . .
H18A H 0.8736 0.4853 0.3189 0.050 Uiso 1 1 calc R U
H18B H 0.8915 0.5654 0.3875 0.050 Uiso 1 1 calc R U

loop_
_atom_site_aniso_label
_atom_site_aniso_U_11
_atom_site_aniso_U_22
_atom_site_aniso_U_33
_atom_site_aniso_U_23
_atom_site_aniso_U_13
_atom_site_aniso_U_12
Cr1 0.01716(19) 0.0291(2) 0.01825(19) 0.00139(11) 0.00278(13) -0.00269(11)
F1 0.0632(11) 0.1304(19) 0.0370(9) 0.0370(11) -0.0001(8) -0.0488(12)
F2 0.0455(8) 0.0359(8) 0.0736(11) -0.0113(7) 0.0203(8) 0.0047(6)
O1 0.0207(7) 0.0353(8) 0.0203(7) 0.0008(5) 0.0038(5) -0.0053(5)
O2 0.0210(7) 0.0345(8) 0.0200(7) 0.0019(6) 0.0027(5) -0.0045(6)
O3 0.0199(7) 0.0338(8) 0.0267(7) -0.0025(6) 0.0025(5) -0.0017(6)
O4 0.0200(7) 0.0323(8) 0.0246(7) -0.0009(6) 0.0022(5) -0.0015(6)
O5 0.0194(7) 0.0400(8) 0.0245(7) 0.0051(6) 0.0027(6) -0.0050(6)
C1 0.0190(8) 0.0279(10) 0.0214(9) 0.0014(7) 0.0051(7) 0.0010(7)
C2 0.0192(8) 0.0284(10) 0.0223(9) 0.0022(7) 0.0058(7) 0.0017(7)
C3 0.0274(10) 0.0468(13) 0.0249(10) 0.0018(9) 0.0045(8) -0.0097(9)
C4 0.0377(13) 0.082(2) 0.0220(11) 0.0089(12) -0.0006(9) -0.0225(13)
C5 0.0381(13) 0.0738(19) 0.0302(12) 0.0207(12) 0.0067(10) -0.0153(13)
C6 0.0310(11) 0.0491(14) 0.0361(12) 0.0071(10) 0.0083(9) -0.0119(10)
C7 0.0251(9) 0.0362(11) 0.0248(10) 0.0001(8) 0.0067(8) -0.0037(8)
C8 0.0230(9) 0.0315(10) 0.0217(9) 0.0038(8) 0.0067(7) -0.0014(8)
C9 0.0243(9) 0.0301(10) 0.0254(9) 0.0024(8) 0.0088(8) -0.0029(8)
C10 0.0285(10) 0.0373(12) 0.0280(10) -0.0011(9) 0.0078(8) -0.0046(9)
C11 0.0374(12) 0.0346(12) 0.0369(12) -0.0064(9) 0.0151(10) -0.0066(9)
C12 0.0358(12) 0.0270(11) 0.0486(14) -0.0020(9) 0.0180(10) -0.0015(9)
C13 0.0287(11) 0.0364(12) 0.0481(14) -0.0006(10) 0.0060(10) 0.0007(9)
C14 0.0257(10) 0.0331(11) 0.0341(11) -0.0011(9) 0.0052(8) -0.0027(8)
C15 0.0269(12) 0.096(2) 0.0362(13) 0.0160(14) 0.0084(10) -0.0130(13)
C16 0.0369(16) 0.133(4) 0.073(2) 0.045(2) 0.0279(16) 0.0241(19)
C17 0.0253(11) 0.0598(17) 0.0424(14) 0.0172(12) 0.0004(10) -0.0039(10)
C18 0.0253(11) 0.0686(17) 0.0259(11) 0.0137(11) 0.0001(9) -0.0110(11)

loop_
_atom_type_symbol
_atom_type_description
_atom_type_scat_dispersion_real
_atom_type_scat_dispersion_imag
_atom_type_scat_source
C C 0.0033 0.0016
;
International Tables for Crystallography
(Vol. C, Tables 4.2.6.8 and 6.1.1.4)
;
H H 0.0000 0.0000
;
International Tables for Crystallography
(Vol. C, Table 6.1.1.4)
;
Cr Cr 0.3209 0.6236
;
International Tables for Crystallography
(Vol. C, Tables 4.2.6.8 and 6.1.1.4)
;
F F 0.0171 0.0103
;
International Tables for Crystallography
(Vol. C, Tables 4.2.6.8 and 6.1.1.4)
;
O O 0.0106 0.0060
;
International Tables for Crystallography
(Vol. C, Tables 4.2.6.8 and 6.1.1.4)
;

loop_
_geom_angle_atom_site_label_1
_geom_angle_atom_site_label_2
_geom_angle_atom_site_label_3
_geom_angle
_geom_angle_site_symmetry_1
_geom_angle_site_symmetry_3
O3 Cr1 O1 89.12(6) . .
O3 Cr1 O2 90.11(6) . 3_665
O1 Cr1 O2 176.83(6) . 3_665
O3 Cr1 O4 176.39(6) . 3_665
O1 Cr1 O4 88.99(6) . 3_665
O2 Cr1 O4 91.62(6) 3_665 3_665
O3 Cr1 O5 95.26(6) . .
O1 Cr1 O5 93.79(6) . .
O2 Cr1 O5 89.34(5) 3_665 .
O4 Cr1 O5 87.93(6) 3_665 .
O3 Cr1 Cr1 89.14(4) . 3_665
O1 Cr1 Cr1 89.46(4) . 3_665
O2 Cr1 Cr1 87.45(4) 3_665 3_665
O4 Cr1 Cr1 87.77(4) 3_665 3_665
O5 Cr1 Cr1 174.56(5) . 3_665
C1 O1 Cr1 118.31(13) . .
C1 O2 Cr1 120.31(13) . 3_665
C8 O3 Cr1 119.08(14) . .
C8 O4 Cr1 119.70(13) . 3_665
C18 O5 C15 108.90(17) . .
C18 O5 Cr1 116.43(13) . .
C15 O5 Cr1 120.66(14) . .
O1 C1 O2 124.31(18) . .
O1 C1 C2 117.87(17) . .
O2 C1 C2 117.80(17) . .
C7 C2 C3 120.03(19) . .
C7 C2 C1 119.94(18) . .
C3 C2 C1 119.97(18) . .
C4 C3 C2 120.0(2) . .
C4 C3 H3 120.0 . .
C2 C3 H3 120.0 . .
C5 C4 C3 118.1(2) . .
C5 C4 H4 121.0 . .
C3 C4 H4 121.0 . .
F1 C5 C6 118.1(2) . .
F1 C5 C4 118.3(2) . .
C6 C5 C4 123.6(2) . .
C5 C6 C7 117.8(2) . .
C5 C6 H6 121.1 . .
C7 C6 H6 121.1 . .
C6 C7 C2 120.5(2) . .
C6 C7 H7 119.8 . .
C2 C7 H7 119.8 . .
O3 C8 O4 124.2(2) . .
O3 C8 C9 117.55(18) . .
O4 C8 C9 118.20(17) . .
C10 C9 C14 120.1(2) . .
C10 C9 C8 119.72(19) . .
C14 C9 C8 120.17(19) . .
C11 C10 C9 120.5(2) . .
C11 C10 H10 119.8 . .
C9 C10 H10 119.8 . .
C12 C11 C10 117.8(2) . .
C12 C11 H11 121.1 . .
C10 C11 H11 121.1 . .
F2 C12 C11 118.0(2) . .
F2 C12 C13 118.4(2) . .
C11 C12 C13 123.6(2) . .
C12 C13 C14 118.1(2) . .
C12 C13 H13 121.0 . .
C14 C13 H13 121.0 . .
C13 C14 C9 120.0(2) . .
C13 C14 H14 120.0 . .
C9 C14 H14 120.0 . .
C16 C15 O5 107.6(2) . .
C16 C15 H15A 110.2 . .
O5 C15 H15A 110.2 . .
C16 C15 H15B 110.2 . .
O5 C15 H15B 110.2 . .
H15A C15 H15B 108.5 . .
C15 C16 C17 105.7(3) . .
C15 C16 H16A 110.6 . .
C17 C16 H16A 110.6 . .
C15 C16 H16B 110.6 . .
C17 C16 H16B 110.6 . .
H16A C16 H16B 108.7 . .
C16 C17 C18 103.2(2) . .
C16 C17 H17A 111.1 . .
C18 C17 H17A 111.1 . .
C16 C17 H17B 111.1 . .
C18 C17 H17B 111.1 . .
H17A C17 H17B 109.1 . .
O5 C18 C17 106.47(19) . .
O5 C18 H18A 110.4 . .
C17 C18 H18A 110.4 . .
O5 C18 H18B 110.4 . .
C17 C18 H18B 110.4 . .
H18A C18 H18B 108.6 . .

loop_
_geom_bond_atom_site_label_1
_geom_bond_atom_site_label_2
_geom_bond_distance
_geom_bond_site_symmetry_2
Cr1 O3 2.0045(16) .
Cr1 O1 2.0123(15) .
Cr1 O2 2.0135(15) 3_665
Cr1 O4 2.0190(16) 3_665
Cr1 O5 2.2954(14) .
Cr1 Cr1 2.3490(6) 3_665
F1 C5 1.357(3) .
F2 C12 1.360(3) .
O1 C1 1.265(2) .
O2 C1 1.269(2) .
O2 Cr1 2.0136(15) 3_665
O3 C8 1.266(2) .
O4 C8 1.269(3) .
O4 Cr1 2.0190(15) 3_665
O5 C18 1.434(3) .
O5 C15 1.434(3) .
C1 C2 1.492(3) .
C2 C7 1.387(3) .
C2 C3 1.391(3) .
C3 C4 1.386(3) .
C3 H3 0.9500 .
C4 C5 1.373(4) .
C4 H4 0.9500 .
C5 C6 1.372(4) .
C6 C7 1.384(3) .
C6 H6 0.9500 .
C7 H7 0.9500 .
C8 C9 1.488(3) .
C9 C10 1.391(3) .
C9 C14 1.395(3) .
C10 C11 1.386(3) .
C10 H10 0.9500 .
C11 C12 1.373(4) .
C11 H11 0.9500 .
C12 C13 1.382(4) .
C13 C14 1.382(3) .
C13 H13 0.9500 .
C14 H14 0.9500 .
C15 C16 1.433(4) .
C15 H15A 0.9900 .
C15 H15B 0.9900 .
C16 C17 1.494(4) .
C16 H16A 0.9900 .
C16 H16B 0.9900 .
C17 C18 1.520(3) .
C17 H17A 0.9900 .
C17 H17B 0.9900 .
C18 H18A 0.9900 .
C18 H18B 0.9900 .

loop_
_geom_torsion_atom_site_label_1
_geom_torsion_atom_site_label_2
_geom_torsion_atom_site_label_3
_geom_torsion_atom_site_label_4
_geom_torsion
_geom_torsion_site_symmetry_1
Cr1 O1 C1 O2 -4.9(3) .
Cr1 O1 C1 C2 173.57(13) .
Cr1 O2 C1 O1 4.1(3) 3_665
Cr1 O2 C1 C2 -174.36(13) 3_665
O1 C1 C2 C7 -165.82(19) .
O2 C1 C2 C7 12.8(3) .
O1 C1 C2 C3 11.3(3) .
O2 C1 C2 C3 -170.0(2) .
C7 C2 C3 C4 -0.9(4) .
C1 C2 C3 C4 -178.1(2) .
C2 C3 C4 C5 2.1(4) .
C3 C4 C5 F1 178.8(3) .
C3 C4 C5 C6 -1.3(5) .
F1 C5 C6 C7 179.1(3) .
C4 C5 C6 C7 -0.8(5) .
C5 C6 C7 C2 2.1(4) .
C3 C2 C7 C6 -1.2(3) .
C1 C2 C7 C6 175.9(2) .
Cr1 O3 C8 O4 -0.3(3) .
Cr1 O3 C8 C9 178.38(13) .
Cr1 O4 C8 O3 2.5(3) 3_665
Cr1 O4 C8 C9 -176.11(13) 3_665
O3 C8 C9 C10 -15.2(3) .
O4 C8 C9 C10 163.56(19) .
O3 C8 C9 C14 166.63(19) .
O4 C8 C9 C14 -14.6(3) .
C14 C9 C10 C11 1.8(3) .
C8 C9 C10 C11 -176.4(2) .
C9 C10 C11 C12 -1.7(3) .
C10 C11 C12 F2 179.7(2) .
C10 C11 C12 C13 -0.2(4) .
F2 C12 C13 C14 -177.9(2) .
C11 C12 C13 C14 2.0(4) .
C12 C13 C14 C9 -1.9(4) .
C10 C9 C14 C13 0.1(3) .
C8 C9 C14 C13 178.3(2) .
C18 O5 C15 C16 15.7(4) .
Cr1 O5 C15 C16 -122.9(3) .
O5 C15 C16 C17 -27.5(4) .
C15 C16 C17 C18 28.0(4) .
C15 O5 C18 C17 2.5(3) .
Cr1 O5 C18 C17 143.00(18) .
C16 C17 C18 O5 -18.5(4) .
